data_4074029
loop_
_publ_author_name
'Zimmermann, Melanie'
'Estler, Frank'
'Herdtweck, Eberhardt'
'T\"ornroos, Karl W.'
'Anwander, Reiner'

_publ_section_title
;
 Distinct C&#x2212;H Bond Activation Pathways in
 Diamido-Pyridine-Supported Rare-Earth Metal Hydrocarbyl Complexes
;
_journal_issue 24
_journal_name_full Organometallics
_journal_page_first 6029
_journal_paper_doi 10.1021/om700830k
_journal_volume 26
_journal_year 2007
_chemical_formula_moiety 'C37 H58 Al2 N3 Y'
_chemical_formula_sum 'C37 H58 Al2 N3 Y'
_chemical_formula_weight 687.73
_chemical_name_systematic
; 
 ? 
;
_space_group_IT_number 14
_symmetry_cell_setting monoclinic
_symmetry_space_group_name_Hall '-P 2yn'
_symmetry_space_group_name_H-M 'P 1 21/n 1'
_atom_sites_solution_hydrogens geom
_atom_sites_solution_primary direct
_atom_sites_solution_secondary difmap
_audit_creation_method SHELXL-97
_cell_angle_alpha 90.00
_cell_angle_beta 105.6270(10)
_cell_angle_gamma 90.00
_cell_formula_units_Z 4
_cell_length_a 11.2525(5)
_cell_length_b 23.1905(9)
_cell_length_c 15.2776(6)
_cell_measurement_reflns_used 17269
_cell_measurement_temperature 123(2)
_cell_measurement_theta_max 30.09
_cell_measurement_theta_min 2.19
_cell_volume 3839.3(3)
_computing_cell_refinement
;
Bruker (2004). SAINT, version 6.45a, Bruker AXS Inc., Madison, 
Wisconsin, USA.
;
_computing_data_collection
;
Bruker (1999). SMART, version 5.054, Bruker AXS Inc., Madison, 
Wisconsin, USA.
;
_computing_data_reduction
;
Bruker (2004). SAINT, version 6.45a, Bruker AXS Inc., Madison, 
Wisconsin, USA.
;
_computing_molecular_graphics
;
Brandenburg, K. (2005). DIAMOND. Version 3.1. Crystal Impact GbR, Bonn, 
Germany.
;
_computing_publication_material
;
Bruker AXS (2003). SHELXTL. Version 6.14. Bruker AXS Inc., Madison, 
Wisconsin, USA.
;
_computing_structure_refinement
;
Sheldrick, G. M. (1997). SHELXS97 and SHELXL97. University of 
G\"ottingen, Germany.
;
_computing_structure_solution
;     
Sheldrick, G. M. (1997). SHELXS97 and SHELXL97. University of 
G\"ottingen, Germany. 
;
_diffrn_ambient_temperature 123(2)
_diffrn_detector_area_resol_mean '48 \um'
_diffrn_measured_fraction_theta_full 0.999
_diffrn_measured_fraction_theta_max 0.999
_diffrn_measurement_device_type 'Bruker-AXS SMART 2K CCD'
_diffrn_measurement_method 'omega scans'
_diffrn_radiation_monochromator graphite
_diffrn_radiation_source 'normal-focus sealed tube'
_diffrn_radiation_type MoK\a
_diffrn_radiation_wavelength 0.71073
_diffrn_reflns_av_R_equivalents 0.0373
_diffrn_reflns_av_sigmaI/netI 0.0260
_diffrn_reflns_limit_h_max 15
_diffrn_reflns_limit_h_min -15
_diffrn_reflns_limit_k_max 32
_diffrn_reflns_limit_k_min -32
_diffrn_reflns_limit_l_max 21
_diffrn_reflns_limit_l_min -21
_diffrn_reflns_number 64958
_diffrn_reflns_theta_full 30.09
_diffrn_reflns_theta_max 30.09
_diffrn_reflns_theta_min 2.24
_diffrn_standards_decay_% 0
_diffrn_standards_interval_count 1
_diffrn_standards_interval_time '28 h'
_diffrn_standards_number 928
_exptl_absorpt_coefficient_mu 1.592
_exptl_absorpt_correction_T_max 0.77953
_exptl_absorpt_correction_T_min 0.59843
_exptl_absorpt_correction_type numerical
_exptl_absorpt_process_details
;
Bruker AXS (2003). SHELXTL. Version 6.14. 
Bruker AXS Inc., Madison, Wisconsin, USA. 
;
_exptl_crystal_colour colourless
_exptl_crystal_density_diffrn 1.190
_exptl_crystal_density_method 'not measured'
_exptl_crystal_description rhombic
_exptl_crystal_F_000 1464
_exptl_crystal_size_max 0.35
_exptl_crystal_size_mid 0.30
_exptl_crystal_size_min 0.17
_refine_diff_density_max 0.375
_refine_diff_density_min -0.514
_refine_diff_density_rms 0.049
_refine_ls_extinction_method none
_refine_ls_goodness_of_fit_ref 1.028
_refine_ls_hydrogen_treatment mixed
_refine_ls_matrix_type full
_refine_ls_number_parameters 426
_refine_ls_number_reflns 11275
_refine_ls_number_restraints 9
_refine_ls_restrained_S_all 1.028
_refine_ls_R_factor_all 0.0410
_refine_ls_R_factor_gt 0.0272
_refine_ls_shift/su_max 0.001
_refine_ls_shift/su_mean 0.000
_refine_ls_structure_factor_coef Fsqd
_refine_ls_weighting_details 'calc w=1/[\s^2^(Fo^2^)+(0.0330P)^2^+1.1778P] where P=(Fo^2^+2Fc^2^)/3'
_refine_ls_weighting_scheme calc
_refine_ls_wR_factor_gt 0.0651
_refine_ls_wR_factor_ref 0.0708
_reflns_number_gt 9194
_reflns_number_total 11275
_reflns_threshold_expression I>2\s(I)
_cod_data_source_file om700830k-file002.cif
_cod_data_source_block Compound6
_cod_original_sg_symbol_H-M 'P 21/n'
_cod_database_code 4074029

loop_
_symmetry_equiv_pos_as_xyz
'x, y, z'
'-x+1/2, y+1/2, -z+1/2'
'-x, -y, -z'
'x-1/2, -y-1/2, z-1/2'

loop_
_atom_site_label
_atom_site_type_symbol
_atom_site_fract_x
_atom_site_fract_y
_atom_site_fract_z
_atom_site_U_iso_or_equiv
_atom_site_adp_type
_atom_site_occupancy
_atom_site_symmetry_multiplicity
_atom_site_calc_flag
_atom_site_refinement_flags
Y Y 0.345379(11) 0.116740(5) 0.223143(8) 0.01885(4) Uani 1 1 d .
Al1 Al 0.35988(4) 0.247713(18) 0.25654(3) 0.02862(10) Uani 1 1 d .
N1 N 0.31691(10) 0.07489(5) 0.36589(7) 0.0193(2) Uani 1 1 d .
C1 C 0.35969(12) 0.11528(5) 0.44130(8) 0.0193(2) Uani 1 1 d .
N2 N 0.41559(10) 0.01874(5) 0.24064(7) 0.0195(2) Uani 1 1 d .
C2 C 0.46660(12) 0.14816(5) 0.44511(8) 0.0200(2) Uani 1 1 d .
Al2 Al 0.14082(4) 0.06393(2) 0.30352(3) 0.02755(9) Uani 1 1 d .
N3 N 0.41606(10) 0.09149(5) 0.10840(7) 0.0207(2) Uani 1 1 d .
C3 C 0.50586(13) 0.18979(6) 0.51270(9) 0.0245(3) Uani 1 1 d .
H3 H 0.5764 0.2126 0.5139 0.029 Uiso 1 1 calc R
C4 C 0.44296(14) 0.19813(6) 0.57812(9) 0.0283(3) Uani 1 1 d .
H4 H 0.4676 0.2278 0.6222 0.034 Uiso 1 1 calc R
C5 C 0.34439(14) 0.16308(6) 0.57859(9) 0.0280(3) Uani 1 1 d .
H5 H 0.3042 0.1678 0.6254 0.034 Uiso 1 1 calc R
C6 C 0.30157(13) 0.12087(6) 0.51254(9) 0.0236(3) Uani 1 1 d .
C7 C 0.19965(13) 0.08105(6) 0.52437(10) 0.0287(3) Uani 1 1 d .
H7 H 0.1628 0.0616 0.4648 0.034 Uiso 1 1 calc R
C8 C 0.25372(16) 0.03402(7) 0.59521(11) 0.0350(3) Uani 1 1 d .
H8A H 0.3184 0.0129 0.5766 0.053 Uiso 1 1 calc R
H8B H 0.1882 0.0072 0.5994 0.053 Uiso 1 1 calc R
H8C H 0.2890 0.0520 0.6546 0.053 Uiso 1 1 calc R
C9 C 0.09580(16) 0.11316(8) 0.55170(13) 0.0426(4) Uani 1 1 d .
H9A H 0.0712 0.1470 0.5126 0.064 Uiso 1 1 calc R
H9B H 0.1252 0.1256 0.6152 0.064 Uiso 1 1 calc R
H9C H 0.0248 0.0874 0.5448 0.064 Uiso 1 1 calc R
C10 C 0.54033(12) 0.14142(6) 0.37546(8) 0.0201(2) Uani 1 1 d .
H10 H 0.5199(14) 0.1033(7) 0.3450(11) 0.024 Uiso 1 1 d .
C11 C 0.68036(13) 0.13731(7) 0.41842(10) 0.0295(3) Uani 1 1 d .
H11A H 0.7111 0.1743 0.4466 0.044 Uiso 1 1 calc R
H11B H 0.7216 0.1280 0.3713 0.044 Uiso 1 1 calc R
H11C H 0.6976 0.1070 0.4648 0.044 Uiso 1 1 calc R
C12 C 0.50764(13) 0.19010(6) 0.30305(9) 0.0230(3) Uani 1 1 d .
H12A H 0.5530(15) 0.1838(7) 0.2561(11) 0.028 Uiso 1 1 d .
H12B H 0.5461(15) 0.2230(7) 0.3325(11) 0.028 Uiso 1 1 d .
C13 C 0.38242(12) 0.01903(5) 0.39071(8) 0.0213(2) Uani 1 1 d .
H13A H 0.3343 -0.0053 0.4220 0.026 Uiso 1 1 calc R
H13B H 0.4637 0.0266 0.4342 0.026 Uiso 1 1 calc R
C14 C 0.40217(12) -0.01381(6) 0.31085(8) 0.0208(2) Uani 1 1 d .
C15 C 0.41441(14) -0.07308(6) 0.31089(9) 0.0264(3) Uani 1 1 d .
H15 H 0.4027 -0.0955 0.3599 0.032 Uiso 1 1 calc R
C16 C 0.44430(15) -0.09932(6) 0.23764(10) 0.0292(3) Uani 1 1 d .
H16 H 0.4539 -0.1400 0.2365 0.035 Uiso 1 1 calc R
C17 C 0.45998(14) -0.06598(6) 0.16662(9) 0.0264(3) Uani 1 1 d .
H17 H 0.4815 -0.0833 0.1166 0.032 Uiso 1 1 calc R
C18 C 0.44368(12) -0.00657(6) 0.16961(8) 0.0215(2) Uani 1 1 d .
C19 C 0.45372(13) 0.03311(6) 0.09404(9) 0.0245(3) Uani 1 1 d .
H19A H 0.5401 0.0336 0.0902 0.029 Uiso 1 1 calc R
H19B H 0.4011 0.0184 0.0356 0.029 Uiso 1 1 calc R
C20 C 0.42190(13) 0.12944(6) 0.03523(8) 0.0222(3) Uani 1 1 d .
C21 C 0.31808(14) 0.13571(7) -0.04103(9) 0.0279(3) Uani 1 1 d .
C22 C 0.32178(16) 0.17689(7) -0.10706(10) 0.0358(3) Uani 1 1 d .
H22 H 0.2515 0.1821 -0.1573 0.043 Uiso 1 1 calc R
C23 C 0.42552(16) 0.21017(7) -0.10071(11) 0.0372(4) Uani 1 1 d .
H23 H 0.4254 0.2388 -0.1452 0.045 Uiso 1 1 calc R
C24 C 0.52940(15) 0.20157(6) -0.02949(10) 0.0319(3) Uani 1 1 d .
H24 H 0.6015 0.2236 -0.0267 0.038 Uiso 1 1 calc R
C25 C 0.53074(13) 0.16102(6) 0.03885(9) 0.0242(3) Uani 1 1 d .
C26 C 0.20628(14) 0.09660(8) -0.05610(10) 0.0346(3) Uani 1 1 d .
H26A H 0.2170 0.0723 -0.0005 0.041 Uiso 1 1 calc R
C27 C 0.08393(16) 0.12924(9) -0.07109(12) 0.0480(5) Uani 1 1 d .
H27A H 0.0886 0.1554 -0.0199 0.072 Uiso 1 1 calc R
H27B H 0.0167 0.1016 -0.0754 0.072 Uiso 1 1 calc R
H27C H 0.0683 0.1516 -0.1275 0.072 Uiso 1 1 calc R
C28 C 0.20008(17) 0.05594(8) -0.13652(11) 0.0438(4) Uani 1 1 d .
H28A H 0.2783 0.0351 -0.1265 0.066 Uiso 1 1 calc R
H28B H 0.1853 0.0785 -0.1927 0.066 Uiso 1 1 calc R
H28C H 0.1326 0.0283 -0.1417 0.066 Uiso 1 1 calc R
C29 C 0.65045(13) 0.15014(6) 0.11144(9) 0.0256(3) Uani 1 1 d .
H29 H 0.6311 0.1269 0.1610 0.031 Uiso 1 1 calc R
C30 C 0.71462(15) 0.20602(7) 0.15347(11) 0.0341(3) Uani 1 1 d .
H30A H 0.6547 0.2311 0.1708 0.051 Uiso 1 1 calc R
H30B H 0.7485 0.2259 0.1089 0.051 Uiso 1 1 calc R
H30C H 0.7816 0.1967 0.2075 0.051 Uiso 1 1 calc R
C31 C 0.74013(15) 0.11514(7) 0.07209(11) 0.0342(3) Uani 1 1 d .
H31A H 0.7002 0.0792 0.0456 0.051 Uiso 1 1 calc R
H31B H 0.8145 0.1061 0.1207 0.051 Uiso 1 1 calc R
H31C H 0.7629 0.1378 0.0249 0.051 Uiso 1 1 calc R
C32 C 0.21688(16) 0.20618(8) 0.16600(12) 0.0386(4) Uani 1 1 d D
H32A H 0.1519(17) 0.1853(9) 0.1834(14) 0.058 Uiso 1 1 d D
H32B H 0.1774(18) 0.2426(7) 0.1474(14) 0.058 Uiso 1 1 d D
H32C H 0.224(2) 0.1908(9) 0.1081(12) 0.058 Uiso 1 1 d D
C33 C 0.4219(2) 0.30289(7) 0.18142(12) 0.0447(4) Uani 1 1 d .
H33A H 0.3634 0.3349 0.1640 0.067 Uiso 1 1 calc R
H33B H 0.4310 0.2834 0.1266 0.067 Uiso 1 1 calc R
H33C H 0.5022 0.3178 0.2162 0.067 Uiso 1 1 calc R
C34 C 0.29686(18) 0.27652(8) 0.35678(12) 0.0431(4) Uani 1 1 d .
H34A H 0.3637 0.2956 0.4021 0.065 Uiso 1 1 calc R
H34B H 0.2655 0.2441 0.3852 0.065 Uiso 1 1 calc R
H34C H 0.2300 0.3041 0.3329 0.065 Uiso 1 1 calc R
C35 C 0.08589(16) -0.01358(8) 0.32905(12) 0.0437(4) Uani 1 1 d .
H35A H -0.0045 -0.0149 0.3119 0.065 Uiso 1 1 calc R
H35B H 0.1176 -0.0220 0.3940 0.065 Uiso 1 1 calc R
H35C H 0.1173 -0.0423 0.2939 0.065 Uiso 1 1 calc R
C36 C 0.04454(16) 0.13353(9) 0.31647(12) 0.0446(4) Uani 1 1 d .
H36A H -0.0114 0.1243 0.3538 0.067 Uiso 1 1 calc R
H36B H -0.0036 0.1464 0.2563 0.067 Uiso 1 1 calc R
H36C H 0.1011 0.1643 0.3458 0.067 Uiso 1 1 calc R
C37 C 0.13469(13) 0.05937(7) 0.16752(10) 0.0320(3) Uani 1 1 d D
H37A H 0.1412(15) 0.0902(5) 0.1242(11) 0.048 Uiso 1 1 d D
H37B H 0.1720(14) 0.0241(5) 0.1493(12) 0.048 Uiso 1 1 d D
H37C H 0.0440(8) 0.0510(7) 0.1534(12) 0.048 Uiso 1 1 d D

loop_
_atom_site_aniso_label
_atom_site_aniso_U_11
_atom_site_aniso_U_22
_atom_site_aniso_U_33
_atom_site_aniso_U_23
_atom_site_aniso_U_13
_atom_site_aniso_U_12
Y 0.02013(6) 0.02098(6) 0.01527(6) 0.00321(4) 0.00447(4) 0.00001(5)
Al1 0.0411(3) 0.0219(2) 0.0264(2) 0.00497(16) 0.01524(18) 0.00487(18)
N1 0.0195(5) 0.0215(5) 0.0167(5) 0.0016(4) 0.0047(4) -0.0002(4)
C1 0.0211(6) 0.0200(6) 0.0171(5) 0.0023(4) 0.0056(4) 0.0021(5)
N2 0.0227(5) 0.0203(5) 0.0145(5) 0.0004(4) 0.0035(4) -0.0020(4)
C2 0.0233(6) 0.0209(6) 0.0164(5) 0.0020(4) 0.0061(5) 0.0007(5)
Al2 0.01960(19) 0.0391(2) 0.0233(2) 0.00536(17) 0.00476(15) -0.00483(17)
N3 0.0239(5) 0.0229(5) 0.0152(5) 0.0027(4) 0.0051(4) -0.0023(4)
C3 0.0297(7) 0.0231(6) 0.0211(6) -0.0004(5) 0.0077(5) -0.0025(5)
C4 0.0406(8) 0.0239(6) 0.0221(6) -0.0030(5) 0.0114(6) 0.0014(6)
C5 0.0388(8) 0.0259(7) 0.0239(6) 0.0007(5) 0.0166(6) 0.0053(6)
C6 0.0272(6) 0.0240(6) 0.0229(6) 0.0035(5) 0.0122(5) 0.0029(5)
C7 0.0303(7) 0.0328(7) 0.0281(7) 0.0031(6) 0.0165(6) -0.0003(6)
C8 0.0430(9) 0.0330(8) 0.0348(8) 0.0052(6) 0.0203(7) -0.0031(7)
C9 0.0396(9) 0.0475(10) 0.0508(10) 0.0081(8) 0.0295(8) 0.0054(7)
C10 0.0210(6) 0.0224(6) 0.0173(5) -0.0012(5) 0.0061(5) -0.0025(5)
C11 0.0220(6) 0.0360(8) 0.0297(7) -0.0039(6) 0.0058(6) -0.0024(6)
C12 0.0302(7) 0.0207(6) 0.0212(6) -0.0009(5) 0.0120(5) -0.0041(5)
C13 0.0267(6) 0.0205(6) 0.0165(5) 0.0024(4) 0.0055(5) 0.0000(5)
C14 0.0229(6) 0.0224(6) 0.0160(5) 0.0013(5) 0.0033(5) -0.0025(5)
C15 0.0369(7) 0.0221(6) 0.0201(6) 0.0023(5) 0.0075(5) -0.0027(5)
C16 0.0421(8) 0.0196(6) 0.0252(7) -0.0010(5) 0.0079(6) -0.0015(6)
C17 0.0359(7) 0.0238(6) 0.0196(6) -0.0033(5) 0.0074(5) -0.0016(6)
C18 0.0245(6) 0.0235(6) 0.0156(5) -0.0005(5) 0.0039(5) -0.0026(5)
C19 0.0322(7) 0.0260(6) 0.0162(6) -0.0002(5) 0.0083(5) -0.0020(5)
C20 0.0272(6) 0.0249(6) 0.0155(5) 0.0022(5) 0.0073(5) -0.0003(5)
C21 0.0305(7) 0.0334(7) 0.0189(6) 0.0042(5) 0.0051(5) 0.0000(6)
C22 0.0413(9) 0.0409(9) 0.0228(7) 0.0103(6) 0.0046(6) 0.0049(7)
C23 0.0514(10) 0.0341(8) 0.0281(7) 0.0134(6) 0.0143(7) 0.0023(7)
C24 0.0414(8) 0.0276(7) 0.0313(7) 0.0046(6) 0.0177(6) -0.0047(6)
C25 0.0306(7) 0.0232(6) 0.0210(6) 0.0003(5) 0.0108(5) -0.0012(5)
C26 0.0301(7) 0.0491(9) 0.0202(6) 0.0063(6) -0.0006(6) -0.0053(7)
C27 0.0316(9) 0.0736(13) 0.0333(9) 0.0054(8) -0.0004(7) 0.0006(8)
C28 0.0440(10) 0.0528(11) 0.0284(8) -0.0006(7) -0.0007(7) -0.0109(8)
C29 0.0256(6) 0.0277(7) 0.0250(6) -0.0018(5) 0.0095(5) -0.0049(5)
C30 0.0332(8) 0.0341(8) 0.0368(8) -0.0067(6) 0.0126(6) -0.0111(6)
C31 0.0305(7) 0.0378(8) 0.0366(8) -0.0039(7) 0.0128(6) 0.0001(6)
C32 0.0390(9) 0.0352(9) 0.0378(9) 0.0128(7) 0.0038(7) 0.0102(7)
C33 0.0715(13) 0.0297(8) 0.0377(9) 0.0090(7) 0.0231(9) 0.0006(8)
C34 0.0541(11) 0.0412(9) 0.0402(9) 0.0050(7) 0.0237(8) 0.0167(8)
C35 0.0410(9) 0.0545(11) 0.0344(8) 0.0039(7) 0.0082(7) -0.0231(8)
C36 0.0314(8) 0.0634(12) 0.0391(9) 0.0098(8) 0.0095(7) 0.0136(8)
C37 0.0234(7) 0.0455(9) 0.0243(7) 0.0034(6) 0.0014(5) -0.0070(6)

loop_
_atom_type_symbol
_atom_type_description
_atom_type_scat_dispersion_real
_atom_type_scat_dispersion_imag
_atom_type_scat_source
C C 0.0033 0.0016 'International Tables Vol C Tables 4.2.6.8 and 6.1.1.4'
H H 0.0000 0.0000 'International Tables Vol C Tables 4.2.6.8 and 6.1.1.4'
N N 0.0061 0.0033 'International Tables Vol C Tables 4.2.6.8 and 6.1.1.4'
Al Al 0.0645 0.0514 'International Tables Vol C Tables 4.2.6.8 and 6.1.1.4'
Y Y -2.7962 3.5667 'International Tables Vol C Tables 4.2.6.8 and 6.1.1.4'

loop_
_geom_angle_atom_site_label_1
_geom_angle_atom_site_label_2
_geom_angle_atom_site_label_3
_geom_angle
N3 Y N2 69.88(4)
N3 Y N1 139.30(4)
N2 Y N1 69.42(3)
N3 Y C32 103.80(5)
N2 Y C32 161.94(5)
N1 Y C32 115.07(5)
N3 Y C12 101.17(4)
N2 Y C12 113.99(4)
N1 Y C12 94.89(4)
C32 Y C12 83.57(5)
N3 Y C37 95.48(4)
N2 Y C37 78.43(5)
N1 Y C37 76.69(4)
C32 Y C37 85.56(6)
C12 Y C37 161.88(5)
N3 Y C10 110.39(4)
N2 Y C10 86.57(4)
N1 Y C10 66.86(3)
C32 Y C10 111.40(5)
C12 Y C10 33.40(4)
C37 Y C10 143.48(4)
N3 Y Al1 112.46(3)
N2 Y Al1 156.37(3)
N1 Y Al1 104.69(3)
C32 Y Al1 41.59(4)
C12 Y Al1 42.59(3)
C37 Y Al1 123.47(4)
C10 Y Al1 70.43(3)
N3 Y Al2 132.23(3)
N2 Y Al2 80.83(3)
N1 Y Al2 38.92(3)
C32 Y Al2 92.49(4)
C12 Y Al2 125.38(3)
C37 Y Al2 40.71(3)
C10 Y Al2 104.38(3)
Al1 Y Al2 109.414(13)
N3 Y H10 101.2(4)
N2 Y H10 66.7(4)
N1 Y H10 61.8(4)
C32 Y H10 131.3(4)
C12 Y H10 50.8(4)
C37 Y H10 132.6(4)
C10 Y H10 19.9(4)
Al1 Y H10 90.2(4)
Al2 Y H10 100.6(4)
N3 Y H32C 82.7(4)
N2 Y H32C 143.9(4)
N1 Y H32C 133.6(4)
C32 Y H32C 22.0(3)
C12 Y H32C 93.6(5)
C37 Y H32C 81.4(5)
C10 Y H32C 125.9(4)
Al1 Y H32C 56.6(4)
Al2 Y H32C 102.5(5)
H10 Y H32C 144.3(6)
N3 Y H37A 85.5(4)
N2 Y H37A 93.2(3)
N1 Y H37A 97.0(2)
C32 Y H37A 69.1(3)
C12 Y H37A 152.7(3)
C37 Y H37A 21.93(19)
C10 Y H37A 162.8(3)
Al1 Y H37A 110.3(3)
Al2 Y H37A 58.7(3)
H10 Y H37A 154.3(4)
H32C Y H37A 60.7(5)
C33 Al1 C34 119.43(8)
C33 Al1 C32 104.38(8)
C34 Al1 C32 107.54(8)
C33 Al1 C12 103.77(7)
C34 Al1 C12 111.74(7)
C32 Al1 C12 109.51(6)
C33 Al1 Y 123.81(6)
C34 Al1 Y 116.72(6)
C32 Al1 Y 55.20(5)
C12 Al1 Y 55.27(4)
C1 N1 C13 108.75(9)
C1 N1 Al2 122.58(8)
C13 N1 Al2 112.06(8)
C1 N1 Y 110.39(7)
C13 N1 Y 113.04(7)
Al2 N1 Y 88.66(4)
C2 C1 C6 118.86(12)
C2 C1 N1 118.31(11)
C6 C1 N1 122.77(11)
C18 N2 C14 119.83(11)
C18 N2 Y 117.78(8)
C14 N2 Y 120.89(8)
C3 C2 C1 120.02(11)
C3 C2 C10 117.68(11)
C1 C2 C10 122.27(11)
N1 Al2 C35 110.47(6)
N1 Al2 C36 110.61(7)
C35 Al2 C36 120.86(8)
N1 Al2 C37 104.49(5)
C35 Al2 C37 103.01(7)
C36 Al2 C37 105.74(7)
N1 Al2 Y 52.42(3)
C35 Al2 Y 137.33(6)
C36 Al2 Y 101.51(6)
C37 Al2 Y 56.94(4)
C20 N3 C19 112.13(10)
C20 N3 Y 124.12(8)
C19 N3 Y 123.60(8)
C4 C3 C2 120.60(13)
C4 C3 H3 119.7
C2 C3 H3 119.7
C5 C4 C3 119.37(13)
C5 C4 H4 120.3
C3 C4 H4 120.3
C4 C5 C6 122.16(13)
C4 C5 H5 118.9
C6 C5 H5 118.9
C5 C6 C1 118.57(12)
C5 C6 C7 117.70(12)
C1 C6 C7 123.63(12)
C6 C7 C9 113.03(13)
C6 C7 C8 110.21(12)
C9 C7 C8 109.73(12)
C6 C7 H7 107.9
C9 C7 H7 107.9
C8 C7 H7 107.9
C7 C8 H8A 109.5
C7 C8 H8B 109.5
H8A C8 H8B 109.5
C7 C8 H8C 109.5
H8A C8 H8C 109.5
H8B C8 H8C 109.5
C7 C9 H9A 109.5
C7 C9 H9B 109.5
H9A C9 H9B 109.5
C7 C9 H9C 109.5
H9A C9 H9C 109.5
H9B C9 H9C 109.5
C2 C10 C11 113.35(11)
C2 C10 C12 110.71(10)
C11 C10 C12 111.58(11)
C2 C10 Y 98.61(7)
C11 C10 Y 145.80(9)
C12 C10 Y 64.76(7)
C2 C10 H10 108.5(9)
C11 C10 H10 103.0(9)
C12 C10 H10 109.3(9)
Y C10 H10 53.0(9)
C10 C11 H11A 109.5
C10 C11 H11B 109.5
H11A C11 H11B 109.5
C10 C11 H11C 109.5
H11A C11 H11C 109.5
H11B C11 H11C 109.5
C10 C12 Al1 135.77(9)
C10 C12 Y 81.83(7)
Al1 C12 Y 82.14(5)
C10 C12 H12A 109.7(9)
Al1 C12 H12A 111.2(9)
Y C12 H12A 89.9(9)
C10 C12 H12B 105.2(10)
Al1 C12 H12B 82.2(10)
Y C12 H12B 163.0(10)
H12A C12 H12B 101.9(14)
N1 C13 C14 113.90(10)
N1 C13 H13A 108.8
C14 C13 H13A 108.8
N1 C13 H13B 108.8
C14 C13 H13B 108.8
H13A C13 H13B 107.7
N2 C14 C15 121.52(12)
N2 C14 C13 115.66(11)
C15 C14 C13 122.67(11)
C14 C15 C16 118.71(12)
C14 C15 H15 120.6
C16 C15 H15 120.6
C17 C16 C15 119.74(13)
C17 C16 H16 120.1
C15 C16 H16 120.1
C16 C17 C18 118.83(13)
C16 C17 H17 120.6
C18 C17 H17 120.6
N2 C18 C17 121.34(12)
N2 C18 C19 115.80(11)
C17 C18 C19 122.85(12)
N3 C19 C18 111.65(10)
N3 C19 H19A 109.3
C18 C19 H19A 109.3
N3 C19 H19B 109.3
C18 C19 H19B 109.3
H19A C19 H19B 108.0
C25 C20 C21 119.47(12)
C25 C20 N3 120.43(12)
C21 C20 N3 120.10(12)
C22 C21 C20 119.00(14)
C22 C21 C26 118.92(13)
C20 C21 C26 121.97(12)
C23 C22 C21 121.34(14)
C23 C22 H22 119.3
C21 C22 H22 119.3
C24 C23 C22 119.67(14)
C24 C23 H23 120.2
C22 C23 H23 120.2
C23 C24 C25 121.39(14)
C23 C24 H24 119.3
C25 C24 H24 119.3
C24 C25 C20 118.84(13)
C24 C25 C29 119.01(13)
C20 C25 C29 122.07(12)
C21 C26 C27 113.70(15)
C21 C26 C28 110.22(13)
C27 C26 C28 109.77(13)
C21 C26 H26A 107.6
C27 C26 H26A 107.6
C28 C26 H26A 107.6
C26 C27 H27A 109.5
C26 C27 H27B 109.5
H27A C27 H27B 109.5
C26 C27 H27C 109.5
H27A C27 H27C 109.5
H27B C27 H27C 109.5
C26 C28 H28A 109.5
C26 C28 H28B 109.5
H28A C28 H28B 109.5
C26 C28 H28C 109.5
H28A C28 H28C 109.5
H28B C28 H28C 109.5
C25 C29 C30 112.94(12)
C25 C29 C31 110.41(12)
C30 C29 C31 108.92(12)
C25 C29 H29 108.1
C30 C29 H29 108.1
C31 C29 H29 108.1
C29 C30 H30A 109.5
C29 C30 H30B 109.5
H30A C30 H30B 109.5
C29 C30 H30C 109.5
H30A C30 H30C 109.5
H30B C30 H30C 109.5
C29 C31 H31A 109.5
C29 C31 H31B 109.5
H31A C31 H31B 109.5
C29 C31 H31C 109.5
H31A C31 H31C 109.5
H31B C31 H31C 109.5
Al1 C32 Y 83.20(6)
Al1 C32 H32A 124.0(13)
Y C32 H32A 84.2(13)
Al1 C32 H32B 90.1(13)
Y C32 H32B 173.0(13)
H32A C32 H32B 101.4(17)
Al1 C32 H32C 122.8(13)
Y C32 H32C 80.6(13)
H32A C32 H32C 108.3(18)
H32B C32 H32C 101.4(17)
Al1 C33 H33A 109.5
Al1 C33 H33B 109.5
H33A C33 H33B 109.5
Al1 C33 H33C 109.5
H33A C33 H33C 109.5
H33B C33 H33C 109.5
Al1 C34 H34A 109.5
Al1 C34 H34B 109.5
H34A C34 H34B 109.5
Al1 C34 H34C 109.5
H34A C34 H34C 109.5
H34B C34 H34C 109.5
Al2 C35 H35A 109.5
Al2 C35 H35B 109.5
H35A C35 H35B 109.5
Al2 C35 H35C 109.5
H35A C35 H35C 109.5
H35B C35 H35C 109.5
Al2 C36 H36A 109.5
Al2 C36 H36B 109.5
H36A C36 H36B 109.5
Al2 C36 H36C 109.5
H36A C36 H36C 109.5
H36B C36 H36C 109.5
Al2 C37 Y 82.36(5)
Al2 C37 H37A 130.4(10)
Y C37 H37A 68.4(10)
Al2 C37 H37B 115.0(10)
Y C37 H37B 95.4(9)
H37A C37 H37B 107.1(10)
Al2 C37 H37C 89.0(10)
Y C37 H37C 159.4(9)
H37A C37 H37C 104.5(10)
H37B C37 H37C 105.2(10)

loop_
_geom_bond_atom_site_label_1
_geom_bond_atom_site_label_2
_geom_bond_distance
Y N3 2.1908(11)
Y N2 2.3974(11)
Y N1 2.4853(10)
Y C32 2.5446(16)
Y C12 2.5529(14)
Y C37 2.6509(15)
Y C10 2.7936(13)
Y Al1 3.0769(5)
Y Al2 3.1350(4)
Y H10 2.334(16)
Y H32C 2.57(2)
Y H37A 2.464(17)
Al1 C33 1.9680(17)
Al1 C34 1.9696(17)
Al1 C32 2.0570(19)
Al1 C12 2.1020(15)
N1 C1 1.4621(16)
N1 C13 1.4882(16)
N1 Al2 1.9701(11)
C1 C2 1.4124(18)
C1 C6 1.4187(17)
N2 C18 1.3440(16)
N2 C14 1.3530(16)
C2 C3 1.3956(18)
C2 C10 1.5233(17)
Al2 C35 1.9735(17)
Al2 C36 1.9834(19)
Al2 C37 2.0629(15)
N3 C20 1.4381(16)
N3 C19 1.4528(17)
C3 C4 1.3850(19)
C3 H3 0.9500
C4 C5 1.377(2)
C4 H4 0.9500
C5 C6 1.3952(19)
C5 H5 0.9500
C6 C7 1.5206(19)
C7 C9 1.536(2)
C7 C8 1.541(2)
C7 H7 1.0000
C8 H8A 0.9800
C8 H8B 0.9800
C8 H8C 0.9800
C9 H9A 0.9800
C9 H9B 0.9800
C9 H9C 0.9800
C10 C11 1.5380(18)
C10 C12 1.5537(18)
C10 H10 0.996(16)
C11 H11A 0.9800
C11 H11B 0.9800
C11 H11C 0.9800
C12 H12A 0.997(17)
C12 H12B 0.932(17)
C13 C14 1.5045(17)
C13 H13A 0.9900
C13 H13B 0.9900
C14 C15 1.3814(18)
C15 C16 1.392(2)
C15 H15 0.9500
C16 C17 1.3817(19)
C16 H16 0.9500
C17 C18 1.3924(19)
C17 H17 0.9500
C18 C19 1.5042(18)
C19 H19A 0.9900
C19 H19B 0.9900
C20 C25 1.4152(19)
C20 C21 1.4178(19)
C21 C22 1.398(2)
C21 C26 1.517(2)
C22 C23 1.381(2)
C22 H22 0.9500
C23 C24 1.380(2)
C23 H23 0.9500
C24 C25 1.4022(19)
C24 H24 0.9500
C25 C29 1.5176(19)
C26 C27 1.533(2)
C26 C28 1.535(2)
C26 H26A 1.0000
C27 H27A 0.9800
C27 H27B 0.9800
C27 H27C 0.9800
C28 H28A 0.9800
C28 H28B 0.9800
C28 H28C 0.9800
C29 C30 1.537(2)
C29 C31 1.538(2)
C29 H29 1.0000
C30 H30A 0.9800
C30 H30B 0.9800
C30 H30C 0.9800
C31 H31A 0.9800
C31 H31B 0.9800
C31 H31C 0.9800
C32 H32A 0.972(15)
C32 H32B 0.962(15)
C32 H32C 0.976(15)
C33 H33A 0.9800
C33 H33B 0.9800
C33 H33C 0.9800
C34 H34A 0.9800
C34 H34B 0.9800
C34 H34C 0.9800
C35 H35A 0.9800
C35 H35B 0.9800
C35 H35C 0.9800
C36 H36A 0.9800
C36 H36B 0.9800
C36 H36C 0.9800
C37 H37A 0.990(8)
C37 H37B 0.993(8)
C37 H37C 1.004(8)

loop_
_geom_torsion_atom_site_label_1
_geom_torsion_atom_site_label_2
_geom_torsion_atom_site_label_3
_geom_torsion_atom_site_label_4
_geom_torsion
N3 Y Al1 C33 1.41(8)
N2 Y Al1 C33 92.35(10)
N1 Y Al1 C33 164.44(8)
C32 Y Al1 C33 -84.18(10)
C12 Y Al1 C33 83.36(9)
C37 Y Al1 C33 -111.99(9)
C10 Y Al1 C33 106.07(8)
Al2 Y Al1 C33 -155.05(8)
N3 Y Al1 C34 179.09(7)
N2 Y Al1 C34 -89.97(9)
N1 Y Al1 C34 -17.88(7)
C32 Y Al1 C34 93.50(9)
C12 Y Al1 C34 -98.96(8)
C37 Y Al1 C34 65.69(8)
C10 Y Al1 C34 -76.25(7)
Al2 Y Al1 C34 22.63(7)
N3 Y Al1 C32 85.59(7)
N2 Y Al1 C32 176.53(9)
N1 Y Al1 C32 -111.38(7)
C12 Y Al1 C32 167.54(8)
C37 Y Al1 C32 -27.81(8)
C10 Y Al1 C32 -169.75(7)
Al2 Y Al1 C32 -70.88(7)
N3 Y Al1 C12 -81.95(5)
N2 Y Al1 C12 8.99(8)
N1 Y Al1 C12 81.08(5)
C32 Y Al1 C12 -167.54(8)
C37 Y Al1 C12 164.65(6)
C10 Y Al1 C12 22.71(5)
Al2 Y Al1 C12 121.59(4)
N3 Y N1 C1 133.95(8)
N2 Y N1 C1 134.34(8)
C32 Y N1 C1 -64.66(9)
C12 Y N1 C1 20.52(8)
C37 Y N1 C1 -143.21(9)
C10 Y N1 C1 39.12(7)
Al1 Y N1 C1 -21.62(8)
Al2 Y N1 C1 -124.47(9)
N3 Y N1 C13 11.89(11)
N2 Y N1 C13 12.28(8)
C32 Y N1 C13 173.28(8)
C12 Y N1 C13 -101.54(8)
C37 Y N1 C13 94.73(9)
C10 Y N1 C13 -82.94(8)
Al1 Y N1 C13 -143.68(7)
Al2 Y N1 C13 113.47(9)
N3 Y N1 Al2 -101.58(6)
N2 Y N1 Al2 -101.19(4)
C32 Y N1 Al2 59.81(6)
C12 Y N1 Al2 144.99(4)
C37 Y N1 Al2 -18.74(5)
C10 Y N1 Al2 163.59(5)
Al1 Y N1 Al2 102.84(3)
C13 N1 C1 C2 86.50(13)
Al2 N1 C1 C2 -140.05(10)
Y N1 C1 C2 -38.06(13)
C13 N1 C1 C6 -90.66(14)
Al2 N1 C1 C6 42.78(16)
Y N1 C1 C6 144.78(10)
N3 Y N2 C18 -10.30(9)
N1 Y N2 C18 169.97(10)
C32 Y N2 C18 62.00(19)
C12 Y N2 C18 -103.89(9)
C37 Y N2 C18 90.00(9)
C10 Y N2 C18 -123.48(9)
Al1 Y N2 C18 -110.54(9)
Al2 Y N2 C18 131.35(9)
N3 Y N2 C14 -176.25(10)
N1 Y N2 C14 4.02(9)
C32 Y N2 C14 -103.95(17)
C12 Y N2 C14 90.15(10)
C37 Y N2 C14 -75.96(10)
C10 Y N2 C14 70.56(9)
Al1 Y N2 C14 83.50(11)
Al2 Y N2 C14 -34.61(9)
C6 C1 C2 C3 -6.81(18)
N1 C1 C2 C3 175.91(11)
C6 C1 C2 C10 175.20(12)
N1 C1 C2 C10 -2.07(18)
C1 N1 Al2 C35 -111.83(11)
C13 N1 Al2 C35 20.28(11)
Y N1 Al2 C35 134.68(6)
C1 N1 Al2 C36 24.66(11)
C13 N1 Al2 C36 156.77(9)
Y N1 Al2 C36 -88.83(6)
C1 N1 Al2 C37 138.01(10)
C13 N1 Al2 C37 -89.87(9)
Y N1 Al2 C37 24.52(6)
C1 N1 Al2 Y 113.49(10)
C13 N1 Al2 Y -114.39(9)
N3 Y Al2 N1 120.37(6)
N2 Y Al2 N1 68.47(5)
C32 Y Al2 N1 -128.40(6)
C12 Y Al2 N1 -44.52(6)
C37 Y Al2 N1 151.35(7)
C10 Y Al2 N1 -15.56(5)
Al1 Y Al2 N1 -89.51(4)
N3 Y Al2 C35 40.97(9)
N2 Y Al2 C35 -10.93(8)
N1 Y Al2 C35 -79.41(9)
C32 Y Al2 C35 152.19(9)
C12 Y Al2 C35 -123.92(9)
C37 Y Al2 C35 71.94(10)
C10 Y Al2 C35 -94.96(8)
Al1 Y Al2 C35 -168.92(8)
N3 Y Al2 C36 -132.38(7)
N2 Y Al2 C36 175.72(6)
N1 Y Al2 C36 107.25(7)
C32 Y Al2 C36 -21.15(7)
C12 Y Al2 C36 62.73(7)
C37 Y Al2 C36 -101.40(8)
C10 Y Al2 C36 91.69(6)
Al1 Y Al2 C36 17.74(6)
N3 Y Al2 C37 -30.98(7)
N2 Y Al2 C37 -82.88(6)
N1 Y Al2 C37 -151.35(7)
C32 Y Al2 C37 80.25(7)
C12 Y Al2 C37 164.13(7)
C10 Y Al2 C37 -166.91(6)
Al1 Y Al2 C37 119.14(6)
N2 Y N3 C20 -178.36(11)
N1 Y N3 C20 -177.97(8)
C32 Y N3 C20 19.34(11)
C12 Y N3 C20 -66.70(10)
C37 Y N3 C20 106.10(10)
C10 Y N3 C20 -100.14(10)
Al1 Y N3 C20 -23.62(10)
Al2 Y N3 C20 125.81(9)
N2 Y N3 C19 6.52(9)
N1 Y N3 C19 6.91(13)
C32 Y N3 C19 -155.78(10)
C12 Y N3 C19 118.18(10)
C37 Y N3 C19 -69.02(10)
C10 Y N3 C19 84.74(10)
Al1 Y N3 C19 161.26(9)
Al2 Y N3 C19 -49.31(11)
C1 C2 C3 C4 1.9(2)
C10 C2 C3 C4 180.00(12)
C2 C3 C4 C5 3.0(2)
C3 C4 C5 C6 -3.1(2)
C4 C5 C6 C1 -1.9(2)
C4 C5 C6 C7 174.61(13)
C2 C1 C6 C5 6.73(19)
N1 C1 C6 C5 -176.12(12)
C2 C1 C6 C7 -169.52(12)
N1 C1 C6 C7 7.6(2)
C5 C6 C7 C9 44.72(18)
C1 C6 C7 C9 -138.99(14)
C5 C6 C7 C8 -78.47(16)
C1 C6 C7 C8 97.82(16)
C3 C2 C10 C11 48.32(16)
C1 C2 C10 C11 -133.65(13)
C3 C2 C10 C12 -77.94(14)
C1 C2 C10 C12 100.09(14)
C3 C2 C10 Y -144.13(10)
C1 C2 C10 Y 33.90(13)
N3 Y C10 C2 -171.94(7)
N2 Y C10 C2 -104.89(8)
N1 Y C10 C2 -35.82(7)
C32 Y C10 C2 73.29(9)
C12 Y C10 C2 108.91(11)
C37 Y C10 C2 -39.64(12)
Al1 Y C10 C2 80.58(7)
Al2 Y C10 C2 -25.26(8)
N3 Y C10 C11 -12.55(17)
N2 Y C10 C11 54.50(16)
N1 Y C10 C11 123.57(17)
C32 Y C10 C11 -127.32(17)
C12 Y C10 C11 -91.70(18)
C37 Y C10 C11 119.75(16)
Al1 Y C10 C11 -120.03(17)
Al2 Y C10 C11 134.12(16)
N3 Y C10 C12 79.15(8)
N2 Y C10 C12 146.20(7)
N1 Y C10 C12 -144.74(8)
C32 Y C10 C12 -35.62(9)
C37 Y C10 C12 -148.55(9)
Al1 Y C10 C12 -28.33(6)
Al2 Y C10 C12 -134.18(7)
C2 C10 C12 Al1 -20.13(18)
C11 C10 C12 Al1 -147.38(12)
Y C10 C12 Al1 69.79(11)
C2 C10 C12 Y -89.92(9)
C11 C10 C12 Y 142.83(10)
C33 Al1 C12 C10 168.51(13)
C34 Al1 C12 C10 38.54(16)
C32 Al1 C12 C10 -80.51(14)
Y Al1 C12 C10 -69.67(12)
C33 Al1 C12 Y -121.82(6)
C34 Al1 C12 Y 108.21(7)
C32 Al1 C12 Y -10.84(7)
N3 Y C12 C10 -110.22(7)
N2 Y C12 C10 -37.43(8)
N1 Y C12 C10 32.20(7)
C32 Y C12 C10 146.93(8)
C37 Y C12 C10 93.42(16)
Al1 Y C12 C10 138.64(9)
Al2 Y C12 C10 58.44(8)
N3 Y C12 Al1 111.14(4)
N2 Y C12 Al1 -176.07(3)
N1 Y C12 Al1 -106.44(4)
C32 Y C12 Al1 8.29(5)
C37 Y C12 Al1 -45.22(16)
C10 Y C12 Al1 -138.64(9)
Al2 Y C12 Al1 -80.20(4)
C1 N1 C13 C14 -149.22(11)
Al2 N1 C13 C14 72.08(12)
Y N1 C13 C14 -26.25(13)
C18 N2 C14 C15 -1.21(19)
Y N2 C14 C15 164.46(10)
C18 N2 C14 C13 174.56(11)
Y N2 C14 C13 -19.77(14)
N1 C13 C14 N2 30.56(16)
N1 C13 C14 C15 -153.72(13)
N2 C14 C15 C16 1.6(2)
C13 C14 C15 C16 -173.86(13)
C14 C15 C16 C17 -0.5(2)
C15 C16 C17 C18 -0.9(2)
C14 N2 C18 C17 -0.28(19)
Y N2 C18 C17 -166.39(10)
C14 N2 C18 C19 178.63(11)
Y N2 C18 C19 12.52(14)
C16 C17 C18 N2 1.3(2)
C16 C17 C18 C19 -177.52(13)
C20 N3 C19 C18 -178.32(11)
Y N3 C19 C18 -2.68(15)
N2 C18 C19 N3 -6.84(16)
C17 C18 C19 N3 172.06(12)
C19 N3 C20 C25 -90.92(14)
Y N3 C20 C25 93.47(13)
C19 N3 C20 C21 89.42(15)
Y N3 C20 C21 -86.19(14)
C25 C20 C21 C22 -5.8(2)
N3 C20 C21 C22 173.91(13)
C25 C20 C21 C26 170.39(14)
N3 C20 C21 C26 -9.9(2)
C20 C21 C22 C23 1.9(2)
C26 C21 C22 C23 -174.32(16)
C21 C22 C23 C24 2.1(3)
C22 C23 C24 C25 -2.3(2)
C23 C24 C25 C20 -1.5(2)
C23 C24 C25 C29 175.31(14)
C21 C20 C25 C24 5.5(2)
N3 C20 C25 C24 -174.13(12)
C21 C20 C25 C29 -171.19(13)
N3 C20 C25 C29 9.15(19)
C22 C21 C26 C27 -56.8(2)
C20 C21 C26 C27 127.09(15)
C22 C21 C26 C28 66.98(19)
C20 C21 C26 C28 -109.16(16)
C24 C25 C29 C30 48.49(17)
C20 C25 C29 C30 -134.79(13)
C24 C25 C29 C31 -73.73(16)
C20 C25 C29 C31 102.99(15)
C33 Al1 C32 Y 121.42(7)
C34 Al1 C32 Y -110.77(7)
C12 Al1 C32 Y 10.85(7)
N3 Y C32 Al1 -108.42(6)
N2 Y C32 Al1 -175.51(12)
N1 Y C32 Al1 83.96(6)
C12 Y C32 Al1 -8.45(5)
C37 Y C32 Al1 157.02(6)
C10 Y C32 Al1 10.37(7)
Al2 Y C32 Al1 116.88(5)
N1 Al2 C37 Y -23.11(6)
C35 Al2 C37 Y -138.60(6)
C36 Al2 C37 Y 93.67(7)
N3 Y C37 Al2 157.49(5)
N2 Y C37 Al2 89.35(5)
N1 Y C37 Al2 18.03(4)
C32 Y C37 Al2 -99.04(6)
C12 Y C37 Al2 -45.79(17)
C10 Y C37 Al2 21.64(10)
Al1 Y C37 Al2 -80.94(5)
